data_4036923
loop_
_publ_author_name
'Zhu, Mei'
'Han, Xin'
'Fu, Weijun'
'Wang, Zhiqiang'
'Ji, Baoming'
'Hao, Xin-Qi'
'Song, Mao-Ping'
'Xu, Chen'

_publ_section_title
;
 Regioselective 2,2,2-Trifluoroethylation of Imidazopyridines by Visible
 Light Photoredox Catalysis.
;
_journal_issue 16
_journal_name_full 'The Journal of organic chemistry'
_journal_page_first 7282
_journal_page_last 7287
_journal_paper_doi 10.1021/acs.joc.6b00950
_journal_volume 81
_journal_year 2016
_chemical_formula_sum 'C10 H11 F3 N2 O'
_chemical_formula_weight 232.21
_space_group_IT_number 14
_space_group_name_Hall '-P 2ybc'
_space_group_name_H-M_alt 'P 1 21/c 1'
_symmetry_cell_setting monoclinic
_symmetry_space_group_name_H-M 'P 1 21/c 1'
_atom_sites_solution_hydrogens geom
_atom_sites_solution_primary direct
_atom_sites_solution_secondary difmap
_audit_creation_method SHELXL-97
_cell_angle_alpha 90.00
_cell_angle_beta 102.982(10)
_cell_angle_gamma 90.00
_cell_formula_units_Z 4
_cell_length_a 8.9513(10)
_cell_length_b 4.8424(6)
_cell_length_c 25.886(3)
_cell_measurement_reflns_used 1500
_cell_measurement_temperature 293(2)
_cell_measurement_theta_max 25.51
_cell_measurement_theta_min 23
_cell_volume 1093.4(2)
_computing_cell_refinement 'Bruker FRAMBO'
_computing_data_collection 'Bruker FRAMBO'
_computing_data_reduction 'Bruker SAINT'
_computing_molecular_graphics 'Bruker SHELXTL'
_computing_publication_material 'Bruker SHELXTL'
_computing_structure_refinement 'SHELXL-97 (Sheldrick, 1997)'
_computing_structure_solution 'SHELXS-97 (Sheldrick, 1990)'
_diffrn_ambient_temperature 293(2)
_diffrn_measured_fraction_theta_full 0.998
_diffrn_measured_fraction_theta_max 0.998
_diffrn_measurement_device_type 'multiwire proportional'
_diffrn_measurement_method 'phi and omega scans'
_diffrn_radiation_monochromator graphite
_diffrn_radiation_source 'fine-focus sealed tube'
_diffrn_radiation_type MoK\a
_diffrn_radiation_wavelength 0.71073
_diffrn_reflns_av_R_equivalents 0.0175
_diffrn_reflns_av_sigmaI/netI 0.0305
_diffrn_reflns_limit_h_max 6
_diffrn_reflns_limit_h_min -10
_diffrn_reflns_limit_k_max 5
_diffrn_reflns_limit_k_min -5
_diffrn_reflns_limit_l_max 31
_diffrn_reflns_limit_l_min -28
_diffrn_reflns_number 4176
_diffrn_reflns_theta_full 25.50
_diffrn_reflns_theta_max 25.50
_diffrn_reflns_theta_min 3.54
_diffrn_standards_decay_% 0
_diffrn_standards_interval_count 0
_diffrn_standards_interval_time 0
_diffrn_standards_number 0
_exptl_absorpt_coefficient_mu 0.127
_exptl_absorpt_correction_T_max 0.9652
_exptl_absorpt_correction_T_min 0.9496
_exptl_absorpt_correction_type multi-scan
_exptl_absorpt_process_details sadabs
_exptl_crystal_colour colourless
_exptl_crystal_density_diffrn 1.411
_exptl_crystal_density_method 'not measured'
_exptl_crystal_description block
_exptl_crystal_F_000 480
_exptl_crystal_size_max 0.41
_exptl_crystal_size_mid 0.29
_exptl_crystal_size_min 0.28
_refine_diff_density_max 0.292
_refine_diff_density_min -0.246
_refine_diff_density_rms 0.037
_refine_ls_extinction_method none
_refine_ls_goodness_of_fit_ref 1.128
_refine_ls_hydrogen_treatment mixed
_refine_ls_matrix_type full
_refine_ls_number_parameters 146
_refine_ls_number_reflns 2020
_refine_ls_number_restraints 0
_refine_ls_restrained_S_all 1.128
_refine_ls_R_factor_all 0.0776
_refine_ls_R_factor_gt 0.0595
_refine_ls_shift/su_max 0.000
_refine_ls_shift/su_mean 0.000
_refine_ls_structure_factor_coef Fsqd
_refine_ls_weighting_details 'calc w=1/[\s^2^(Fo^2^)+(0.0477P)^2^+0.5856P] where P=(Fo^2^+2Fc^2^)/3'
_refine_ls_weighting_scheme calc
_refine_ls_wR_factor_gt 0.1396
_refine_ls_wR_factor_ref 0.1504
_reflns_number_gt 1509
_reflns_number_total 2020
_reflns_threshold_expression >2sigma(I)
_cod_data_source_file jo6b00950_si_002.cif
_cod_data_source_block a
_cod_depositor_comments
;
The following automatic conversions were performed:

data item '_symmetry_cell_setting' value 'Monoclinic' was changed to
'monoclinic' in accordance with the
/home/saulius/struct/COD-crude-data/automatic-downloads/DataCite-retrospective/ACS/depositions/lib/dictionaries/cif_core.dic
dictionary named 'cif_core.dic' version 2.4.2 last updated on
2011-04-26.

Automatic conversion script
Id: cif_fix_values 6909 2019-04-08 15:41:33Z antanas 
;
_cod_original_sg_symbol_H-M P21/c
_cod_database_code 4036923

loop_
_symmetry_equiv_pos_as_xyz
'x, y, z'
'-x, y+1/2, -z+1/2'
'-x, -y, -z'
'x, -y-1/2, z-1/2'

loop_
_atom_site_label
_atom_site_type_symbol
_atom_site_fract_x
_atom_site_fract_y
_atom_site_fract_z
_atom_site_U_iso_or_equiv
_atom_site_adp_type
_atom_site_occupancy
_atom_site_symmetry_multiplicity
_atom_site_calc_flag
_atom_site_refinement_flags
F1 F 0.8552(3) 0.9003(5) 0.00326(8) 0.1048(8) Uani 1 1 d .
F2 F 0.7905(3) 0.4982(5) -0.02664(7) 0.1001(8) Uani 1 1 d .
F3 F 0.6265(2) 0.7637(5) -0.00516(8) 0.1031(8) Uani 1 1 d .
N1 N 0.7239(3) 1.0558(5) 0.16474(9) 0.0566(6) Uani 1 1 d .
C1 C 0.6822(3) 0.8498(6) 0.12849(10) 0.0493(6) Uani 1 1 d .
C2 C 0.8003(3) 0.7792(5) 0.10567(9) 0.0447(6) Uani 1 1 d .
N2 N 0.9217(2) 0.9477(4) 0.12920(8) 0.0454(5) Uani 1 1 d .
C4 C 0.8692(3) 1.1131(6) 0.16528(10) 0.0504(7) Uani 1 1 d .
C5 C 1.0693(3) 0.9666(7) 0.12276(12) 0.0599(8) Uani 1 1 d .
H5 H 1.1026 0.8554 0.0983 0.072 Uiso 1 1 calc R
C6 C 1.1653(4) 1.1490(8) 0.15254(14) 0.0749(10) Uani 1 1 d .
H6 H 1.2660 1.1611 0.1488 0.090 Uiso 1 1 calc R
C7 C 1.1164(4) 1.3209(7) 0.18905(13) 0.0779(10) Uani 1 1 d .
H7 H 1.1842 1.4465 0.2090 0.093 Uiso 1 1 calc R
C8 C 0.9707(4) 1.3043(7) 0.19522(11) 0.0657(8) Uani 1 1 d .
H8 H 0.9379 1.4193 0.2192 0.079 Uiso 1 1 calc R
C9 C 0.5246(3) 0.7276(7) 0.11794(13) 0.0741(9) Uani 1 1 d .
H9A H 0.4572 0.8338 0.0912 0.111 Uiso 1 1 calc R
H9B H 0.4874 0.7299 0.1500 0.111 Uiso 1 1 calc R
H9C H 0.5282 0.5406 0.1060 0.111 Uiso 1 1 calc R
C10 C 0.8101(3) 0.5717(6) 0.06425(10) 0.0535(7) Uani 1 1 d .
H10A H 0.7414 0.4199 0.0668 0.064 Uiso 1 1 calc R
H10B H 0.9135 0.4985 0.0712 0.064 Uiso 1 1 calc R
C3 C 0.7704(4) 0.6838(7) 0.00921(11) 0.0633(8) Uani 1 1 d .
O1 O 0.5600(3) 0.2089(5) 0.24259(11) 0.1030(10) Uani 1 1 d .
H1W H 0.5239 0.3714 0.2422 0.155 Uiso 1 1 d R
H2W H 0.6121 0.1977 0.2172 0.155 Uiso 1 1 d R

loop_
_atom_site_aniso_label
_atom_site_aniso_U_11
_atom_site_aniso_U_22
_atom_site_aniso_U_33
_atom_site_aniso_U_23
_atom_site_aniso_U_13
_atom_site_aniso_U_12
F1 0.158(2) 0.0924(16) 0.0685(13) 0.0073(11) 0.0352(13) -0.0408(15)
F2 0.1472(19) 0.0956(16) 0.0588(12) -0.0255(11) 0.0263(11) 0.0101(14)
F3 0.0966(15) 0.132(2) 0.0707(13) 0.0072(13) -0.0012(11) 0.0316(14)
N1 0.0697(15) 0.0546(15) 0.0493(13) -0.0011(11) 0.0213(11) 0.0079(12)
C1 0.0569(15) 0.0496(16) 0.0417(14) 0.0031(13) 0.0115(11) 0.0032(13)
C2 0.0528(14) 0.0410(14) 0.0398(13) 0.0012(11) 0.0091(11) 0.0035(12)
N2 0.0546(12) 0.0408(12) 0.0404(11) 0.0035(9) 0.0099(9) 0.0044(10)
C4 0.0700(17) 0.0447(15) 0.0363(13) 0.0035(12) 0.0113(12) 0.0054(14)
C5 0.0527(15) 0.0627(19) 0.0645(18) 0.0013(15) 0.0136(13) 0.0048(15)
C6 0.0570(17) 0.078(2) 0.083(2) 0.010(2) 0.0021(16) -0.0049(17)
C7 0.085(2) 0.066(2) 0.070(2) 0.0016(18) -0.0082(18) -0.0193(19)
C8 0.093(2) 0.0563(19) 0.0413(15) -0.0033(14) 0.0016(15) 0.0000(17)
C9 0.0630(18) 0.084(2) 0.078(2) -0.0029(19) 0.0206(16) -0.0053(18)
C10 0.0656(16) 0.0439(16) 0.0505(16) -0.0031(13) 0.0121(13) 0.0028(14)
C3 0.083(2) 0.0565(19) 0.0513(17) -0.0083(15) 0.0161(15) -0.0007(17)
O1 0.145(2) 0.0622(16) 0.135(2) 0.0052(15) 0.1016(19) 0.0052(15)

loop_
_atom_type_symbol
_atom_type_description
_atom_type_scat_dispersion_real
_atom_type_scat_dispersion_imag
_atom_type_scat_source
C C 0.0033 0.0016 'International Tables Vol C Tables 4.2.6.8 and 6.1.1.4'
H H 0.0000 0.0000 'International Tables Vol C Tables 4.2.6.8 and 6.1.1.4'
F F 0.0171 0.0103 'International Tables Vol C Tables 4.2.6.8 and 6.1.1.4'
N N 0.0061 0.0033 'International Tables Vol C Tables 4.2.6.8 and 6.1.1.4'
O O 0.0106 0.0060 'International Tables Vol C Tables 4.2.6.8 and 6.1.1.4'

loop_
_geom_angle_atom_site_label_1
_geom_angle_atom_site_label_2
_geom_angle_atom_site_label_3
_geom_angle
C4 N1 C1 106.1(2)
N1 C1 C2 111.2(2)
N1 C1 C9 121.1(2)
C2 C1 C9 127.7(3)
C1 C2 N2 105.6(2)
C1 C2 C10 131.2(2)
N2 C2 C10 123.2(2)
C5 N2 C2 131.9(2)
C5 N2 C4 121.6(2)
C2 N2 C4 106.5(2)
N1 C4 N2 110.5(2)
N1 C4 C8 131.0(3)
N2 C4 C8 118.5(3)
C6 C5 N2 118.8(3)
C6 C5 H5 120.6
N2 C5 H5 120.6
C5 C6 C7 121.3(3)
C5 C6 H6 119.3
C7 C6 H6 119.3
C8 C7 C6 120.0(3)
C8 C7 H7 120.0
C6 C7 H7 120.0
C7 C8 C4 119.8(3)
C7 C8 H8 120.1
C4 C8 H8 120.1
C1 C9 H9A 109.5
C1 C9 H9B 109.5
H9A C9 H9B 109.5
C1 C9 H9C 109.5
H9A C9 H9C 109.5
H9B C9 H9C 109.5
C2 C10 C3 113.8(2)
C2 C10 H10A 108.8
C3 C10 H10A 108.8
C2 C10 H10B 108.8
C3 C10 H10B 108.8
H10A C10 H10B 107.7
F3 C3 F1 106.6(3)
F3 C3 F2 106.1(3)
F1 C3 F2 106.4(3)
F3 C3 C10 112.6(3)
F1 C3 C10 112.3(3)
F2 C3 C10 112.3(3)
H1W O1 H2W 107.9

loop_
_geom_bond_atom_site_label_1
_geom_bond_atom_site_label_2
_geom_bond_distance
F1 C3 1.323(4)
F2 C3 1.333(3)
F3 C3 1.316(4)
N1 C4 1.327(3)
N1 C1 1.363(3)
C1 C2 1.366(3)
C1 C9 1.497(4)
C2 N2 1.386(3)
C2 C10 1.486(3)
N2 C5 1.372(3)
N2 C4 1.390(3)
C4 C8 1.403(4)
C5 C6 1.347(4)
C5 H5 0.9300
C6 C7 1.401(5)
C6 H6 0.9300
C7 C8 1.352(4)
C7 H7 0.9300
C8 H8 0.9300
C9 H9A 0.9600
C9 H9B 0.9600
C9 H9C 0.9600
C10 C3 1.491(4)
C10 H10A 0.9700
C10 H10B 0.9700
O1 H1W 0.8500
O1 H2W 0.8896

loop_
_geom_hbond_atom_site_label_D
_geom_hbond_atom_site_label_H
_geom_hbond_atom_site_label_A
_geom_hbond_distance_DH
_geom_hbond_distance_HA
_geom_hbond_distance_DA
_geom_hbond_angle_DHA
_geom_hbond_site_symmetry_A
O1 H2W N1 0.89 1.98 2.845(3) 163.2 1_545
O1 H1W O1 0.85 1.88 2.711(2) 166.5 2_655

loop_
_geom_torsion_atom_site_label_1
_geom_torsion_atom_site_label_2
_geom_torsion_atom_site_label_3
_geom_torsion_atom_site_label_4
_geom_torsion
C4 N1 C1 C2 -0.7(3)
C4 N1 C1 C9 178.9(3)
N1 C1 C2 N2 0.5(3)
C9 C1 C2 N2 -179.0(3)
N1 C1 C2 C10 -179.2(3)
C9 C1 C2 C10 1.2(5)
C1 C2 N2 C5 178.8(3)
C10 C2 N2 C5 -1.4(4)
C1 C2 N2 C4 -0.1(3)
C10 C2 N2 C4 179.7(2)
C1 N1 C4 N2 0.6(3)
C1 N1 C4 C8 -179.3(3)
C5 N2 C4 N1 -179.4(2)
C2 N2 C4 N1 -0.3(3)
C5 N2 C4 C8 0.5(4)
C2 N2 C4 C8 179.6(2)
C2 N2 C5 C6 -178.4(3)
C4 N2 C5 C6 0.5(4)
N2 C5 C6 C7 -0.9(5)
C5 C6 C7 C8 0.5(5)
C6 C7 C8 C4 0.5(5)
N1 C4 C8 C7 178.9(3)
N2 C4 C8 C7 -1.0(4)
C1 C2 C10 C3 91.3(4)
N2 C2 C10 C3 -88.5(3)
C2 C10 C3 F3 -64.6(3)
C2 C10 C3 F1 55.7(3)
C2 C10 C3 F2 175.6(2)
